data_2002799
loop_
_publ_author_name
'Moehr, S'
'Mueller-Buschbaum, Hk'
'Grin, Y'
'Schnering, H G von'

_publ_section_title 'H-Ti O oder Ti B2? - eine Korrektur'
_journal_name_full
;
Zeitschrift fuer Anorganische und Allgemeine Chemie
;
_journal_page_first 1035
_journal_page_last 1037
_journal_paper_doi 10.1002/zaac.19966220618
_journal_volume 622
_journal_year 1996
_chemical_formula_structural 'Ti B2'
_chemical_formula_sum 'B2 Ti'
_chemical_name_systematic 'Titanium diboride'
_space_group_IT_number 191
_symmetry_cell_setting hexagonal
_symmetry_Int_Tables_number 191
_symmetry_space_group_name_Hall '-P 6 2'
_symmetry_space_group_name_H-M 'P 6/m m m'
_cell_angle_alpha 90
_cell_angle_beta 90
_cell_angle_gamma 120
_cell_formula_units_Z 1
_cell_length_a 3.0292(3)
_cell_length_b 3.0292(3)
_cell_length_c 3.2284(3)
_cell_volume 25.7
_refine_ls_R_factor_all 0.026
_cod_database_code 2002799

loop_
_symmetry_equiv_pos_as_xyz
x,y,z
-y,x-y,z
y-x,-x,z
y,x,z
x-y,-y,z
-x,y-x,z
-x,-y,z
y,y-x,z
x-y,x,z
-y,-x,z
y-x,y,z
x,x-y,z
-x,-y,-z
y,y-x,-z
x-y,x,-z
-y,-x,-z
y-x,y,-z
x,x-y,-z
x,y,-z
-y,x-y,-z
y-x,-x,-z
y,x,-z
x-y,-y,-z
-x,y-x,-z

loop_
_atom_site_label
_atom_site_type_symbol
_atom_site_symmetry_multiplicity
_atom_site_Wyckoff_symbol
_atom_site_fract_x
_atom_site_fract_y
_atom_site_fract_z
_atom_site_occupancy
_atom_site_attached_hydrogens
_atom_site_calc_flag
Ti1 Ti4+ 1 a 0. 0. 0. 1. 0 d
B1 B2- 2 d 0.3333 0.6667 0.5 1. 0 d

loop_
_atom_type_symbol
_atom_type_oxidation_number
Ti4+ 4.000
B2- -2.000
